data_4119729
loop_
_publ_author_name
'Koichiro Mikami'
'Alexander T. Lonnecker'
'Tiffany P. Gustafson'
'Nathanael F. Zinnel'
'Pei-Jing Pai'
'David H. Russell'
'Karen L. Wooley'

_publ_section_title
;
 Polycarbonates Derived from Glucose via an Organocatalytic Approach
;
_journal_name_full 'Journal of the American Chemical Society'
_journal_page_first 6826
_journal_page_last 6829
_journal_paper_doi 10.1021/ja402319m
_journal_volume 135
_journal_year 2013
_chemical_absolute_configuration ab
_chemical_formula_sum 'C10 H16 O7'
_chemical_formula_weight 248.23
_chemical_name_systematic
; 
 ? 
;
_space_group_IT_number 1
_symmetry_cell_setting triclinic
_symmetry_space_group_name_Hall 'P 1'
_symmetry_space_group_name_H-M 'P 1'
_atom_sites_solution_hydrogens geom
_atom_sites_solution_primary direct
_atom_sites_solution_secondary difmap
_audit_creation_method SHELXL-97
_cell_angle_alpha 80.819(9)
_cell_angle_beta 87.674(8)
_cell_angle_gamma 89.574(8)
_cell_formula_units_Z 3
_cell_length_a 8.2828(8)
_cell_length_b 8.5783(10)
_cell_length_c 12.4406(14)
_cell_measurement_reflns_used 3383
_cell_measurement_temperature 110(2)
_cell_measurement_theta_max 56.83
_cell_measurement_theta_min 3.60
_cell_volume 871.89(17)
_computing_cell_refinement 'Bruker FRAMBO'
_computing_data_collection 'Bruker FRAMBO'
_computing_data_reduction 'Bruker SAINT'
_computing_molecular_graphics 'Bruker SHELXTL'
_computing_publication_material 'Bruker SHELXTL'
_computing_structure_refinement 'SHELXL-97 (Sheldrick, 2008)'
_computing_structure_solution 'SHELXS-97 (Sheldrick, 2008)'
_diffrn_ambient_temperature 110(2)
_diffrn_measured_fraction_theta_full 0.962
_diffrn_measured_fraction_theta_max 0.962
_diffrn_measurement_device_type 'MWPC area detector'
_diffrn_measurement_method '\f and \w scans'
_diffrn_radiation_monochromator graphite
_diffrn_radiation_source 'fine-focus sealed tube'
_diffrn_radiation_type CuK\a
_diffrn_radiation_wavelength 1.54178
_diffrn_reflns_av_R_equivalents 0.0376
_diffrn_reflns_av_sigmaI/netI 0.0456
_diffrn_reflns_limit_h_max 9
_diffrn_reflns_limit_h_min -9
_diffrn_reflns_limit_k_max 9
_diffrn_reflns_limit_k_min -9
_diffrn_reflns_limit_l_max 13
_diffrn_reflns_limit_l_min -13
_diffrn_reflns_number 10146
_diffrn_reflns_theta_full 60.00
_diffrn_reflns_theta_max 60.00
_diffrn_reflns_theta_min 3.60
_exptl_absorpt_coefficient_mu 1.045
_exptl_absorpt_correction_T_max 0.9496
_exptl_absorpt_correction_T_min 0.8709
_exptl_absorpt_correction_type multi-scan
_exptl_absorpt_process_details sadabs
_exptl_crystal_colour 'colorless '
_exptl_crystal_density_diffrn 1.418
_exptl_crystal_density_meas 0
_exptl_crystal_description plate
_exptl_crystal_F_000 396
_exptl_crystal_size_max 0.14
_exptl_crystal_size_mid 0.11
_exptl_crystal_size_min 0.05
_refine_diff_density_max 0.203
_refine_diff_density_min -0.242
_refine_diff_density_rms 0.049
_refine_ls_abs_structure_details 'Flack H D (1983), Acta Cryst. A39, 876-881'
_refine_ls_abs_structure_Flack 0.15(13)
_refine_ls_extinction_method none
_refine_ls_goodness_of_fit_ref 1.015
_refine_ls_hydrogen_treatment constr
_refine_ls_matrix_type full
_refine_ls_number_parameters 469
_refine_ls_number_reflns 4078
_refine_ls_number_restraints 3
_refine_ls_restrained_S_all 1.015
_refine_ls_R_factor_all 0.0517
_refine_ls_R_factor_gt 0.0423
_refine_ls_shift/su_max 0.007
_refine_ls_shift/su_mean 0.000
_refine_ls_structure_factor_coef Fsqd
_refine_ls_weighting_details 'calc w=1/[\s^2^(Fo^2^)+(0.0720P)^2^+0.0000P] where P=(Fo^2^+2Fc^2^)/3'
_refine_ls_weighting_scheme calc
_refine_ls_wR_factor_gt 0.1026
_refine_ls_wR_factor_ref 0.1075
_reflns_number_gt 3484
_reflns_number_total 4078
_reflns_threshold_expression >2sigma(I)
_cod_data_source_file ja402319m_si_002.cif
_cod_data_source_block kw3
_cod_original_cell_volume 871.89(16)
_cod_database_code 4119729

loop_
_symmetry_equiv_pos_as_xyz
'x, y, z'

loop_
_atom_site_label
_atom_site_type_symbol
_atom_site_fract_x
_atom_site_fract_y
_atom_site_fract_z
_atom_site_U_iso_or_equiv
_atom_site_adp_type
_atom_site_occupancy
_atom_site_symmetry_multiplicity
_atom_site_calc_flag
_atom_site_refinement_flags
C1A C 0.1111(5) 0.1857(5) 0.2318(3) 0.0318(10) Uani 1 1 d .
O1A O 0.0000(3) 0.2855(3) 0.2603(2) 0.0349(7) Uani 1 1 d .
C2A C 0.3145(5) 0.3831(5) 0.2417(3) 0.0305(9) Uani 1 1 d .
H2A H 0.3231 0.3715 0.3226 0.037 Uiso 1 1 calc R
O2A O 0.2661(3) 0.2338(3) 0.2123(2) 0.0337(7) Uani 1 1 d .
C3A C 0.4787(4) 0.4301(5) 0.1859(3) 0.0290(9) Uani 1 1 d .
H3A H 0.4744 0.4267 0.1061 0.035 Uiso 1 1 calc R
O3A O 0.0747(3) 0.0545(3) 0.2185(2) 0.0368(7) Uani 1 1 d .
C4A C 0.5130(5) 0.5993(5) 0.2036(3) 0.0309(9) Uani 1 1 d .
H4A H 0.5339 0.5974 0.2825 0.037 Uiso 1 1 calc R
O4A O 0.2277(3) 0.6533(3) 0.2315(2) 0.0329(6) Uani 1 1 d .
C5A C 0.3743(5) 0.7122(5) 0.1735(3) 0.0321(9) Uani 1 1 d .
H5A H 0.4005 0.8160 0.1955 0.038 Uiso 1 1 calc R
O5A O 0.6062(3) 0.3342(3) 0.2301(2) 0.0377(7) Uani 1 1 d .
C6A C 0.1873(4) 0.5034(4) 0.2053(3) 0.0288(9) Uani 1 1 d .
H6A H 0.1731 0.5113 0.1252 0.035 Uiso 1 1 calc R
O6A O 0.6588(3) 0.6462(3) 0.1413(2) 0.0336(7) Uani 1 1 d .
C7A C 0.0306(5) 0.4500(5) 0.2681(3) 0.0337(10) Uani 1 1 d .
H7AA H 0.0388 0.4622 0.3455 0.040 Uiso 1 1 calc R
H7AB H -0.0601 0.5164 0.2375 0.040 Uiso 1 1 calc R
O7A O 0.3591(3) 0.7356(3) 0.0612(2) 0.0332(6) Uani 1 1 d .
C8A C 0.6248(5) 0.1882(5) 0.1921(4) 0.0403(11) Uani 1 1 d .
H8AA H 0.6157 0.2045 0.1128 0.060 Uiso 1 1 calc R
H8AB H 0.5403 0.1151 0.2262 0.060 Uiso 1 1 calc R
H8AC H 0.7311 0.1436 0.2109 0.060 Uiso 1 1 calc R
C9A C 0.7293(5) 0.7861(5) 0.1687(4) 0.0383(10) Uani 1 1 d .
H9AA H 0.8369 0.8022 0.1331 0.057 Uiso 1 1 calc R
H9AB H 0.7384 0.7744 0.2479 0.057 Uiso 1 1 calc R
H9AC H 0.6607 0.8773 0.1439 0.057 Uiso 1 1 calc R
C10A C 0.2542(5) 0.8643(5) 0.0231(4) 0.0422(11) Uani 1 1 d .
H10A H 0.2555 0.8810 -0.0567 0.063 Uiso 1 1 calc R
H10B H 0.2914 0.9602 0.0480 0.063 Uiso 1 1 calc R
H10C H 0.1439 0.8396 0.0521 0.063 Uiso 1 1 calc R
C1B C 0.4913(5) 0.8909(5) 0.7578(4) 0.0377(10) Uani 1 1 d .
O1B O 0.5913(4) 0.9872(4) 0.7993(3) 0.0467(8) Uani 1 1 d .
C2B C 0.6320(4) 0.6772(5) 0.8611(3) 0.0314(9) Uani 1 1 d .
H2B H 0.5871 0.6923 0.9346 0.038 Uiso 1 1 calc R
O2B O 0.5186(3) 0.7350(3) 0.7796(2) 0.0372(7) Uani 1 1 d .
C3B C 0.6621(5) 0.5045(5) 0.8592(4) 0.0339(9) Uani 1 1 d .
H3B H 0.6861 0.4868 0.7826 0.041 Uiso 1 1 calc R
O3B O 0.3812(4) 0.9440(3) 0.7066(3) 0.0493(8) Uani 1 1 d .
C4B C 0.8039(4) 0.4479(5) 0.9296(4) 0.0335(10) Uani 1 1 d .
H4B H 0.7703 0.4474 1.0078 0.040 Uiso 1 1 calc R
O4B O 0.9071(3) 0.7173(3) 0.9079(2) 0.0344(7) Uani 1 1 d .
C5B C 0.9504(4) 0.5599(5) 0.9004(3) 0.0307(9) Uani 1 1 d .
H5B H 1.0363 0.5263 0.9536 0.037 Uiso 1 1 calc R
O5B O 0.5176(3) 0.4231(4) 0.9010(3) 0.0484(8) Uani 1 1 d .
C6B C 0.7852(4) 0.7749(5) 0.8332(3) 0.0324(10) Uani 1 1 d .
H6B H 0.8243 0.7691 0.7568 0.039 Uiso 1 1 calc R
O6B O 0.8383(3) 0.2922(3) 0.9143(2) 0.0380(7) Uani 1 1 d .
C7B C 0.7445(5) 0.9409(5) 0.8444(4) 0.0389(10) Uani 1 1 d .
H7BA H 0.7412 0.9518 0.9225 0.047 Uiso 1 1 calc R
H7BB H 0.8298 1.0119 0.8066 0.047 Uiso 1 1 calc R
O7B O 1.0097(3) 0.5410(4) 0.7971(2) 0.0389(7) Uani 1 1 d .
C8B C 0.4659(7) 0.3108(8) 0.8420(9) 0.117(3) Uani 1 1 d .
H8BA H 0.4899 0.3465 0.7642 0.175 Uiso 1 1 calc R
H8BB H 0.3492 0.2952 0.8546 0.175 Uiso 1 1 calc R
H8BC H 0.5220 0.2108 0.8652 0.175 Uiso 1 1 calc R
C9B C 0.9602(5) 0.2189(6) 0.9827(4) 0.0482(12) Uani 1 1 d .
H9BA H 0.9643 0.1058 0.9786 0.072 Uiso 1 1 calc R
H9BB H 0.9351 0.2336 1.0581 0.072 Uiso 1 1 calc R
H9BC H 1.0652 0.2669 0.9585 0.072 Uiso 1 1 calc R
C10B C 1.1620(6) 0.6206(7) 0.7698(4) 0.0538(13) Uani 1 1 d .
H10D H 1.2073 0.5928 0.7013 0.081 Uiso 1 1 calc R
H10E H 1.2371 0.5879 0.8281 0.081 Uiso 1 1 calc R
H10F H 1.1453 0.7350 0.7615 0.081 Uiso 1 1 calc R
C1C C 0.2783(5) 0.6255(5) 0.4682(3) 0.0324(9) Uani 1 1 d .
O1C O 0.3854(3) 0.7433(3) 0.4368(2) 0.0389(7) Uani 1 1 d .
C2C C 0.0687(4) 0.8212(4) 0.4522(3) 0.0280(9) Uani 1 1 d .
H2C H 0.0645 0.8456 0.3710 0.034 Uiso 1 1 calc R
O2C O 0.1227(3) 0.6606(3) 0.4835(2) 0.0329(6) Uani 1 1 d .
C3C C -0.0978(5) 0.8384(5) 0.5023(3) 0.0305(9) Uani 1 1 d .
H3C H -0.0964 0.7972 0.5822 0.037 Uiso 1 1 calc R
O3C O 0.3245(3) 0.4913(3) 0.4828(3) 0.0407(7) Uani 1 1 d .
C4C C -0.1467(4) 1.0107(5) 0.4866(3) 0.0316(9) Uani 1 1 d .
H4C H -0.1674 1.0455 0.4078 0.038 Uiso 1 1 calc R
O4C O 0.1381(3) 1.0890(3) 0.4636(2) 0.0320(6) Uani 1 1 d .
C5C C -0.0118(5) 1.1176(5) 0.5195(3) 0.0314(9) Uani 1 1 d .
H5C H -0.0430 1.2305 0.4970 0.038 Uiso 1 1 calc R
O5C O -0.2128(3) 0.7515(3) 0.4543(2) 0.0361(7) Uani 1 1 d .
C6C C 0.1881(4) 0.9293(4) 0.4909(3) 0.0296(9) Uani 1 1 d .
H6C H 0.1984 0.9015 0.5715 0.036 Uiso 1 1 calc R
O6C O -0.2920(3) 1.0240(3) 0.5474(2) 0.0365(7) Uani 1 1 d .
C7C C 0.3487(5) 0.9085(5) 0.4330(4) 0.0362(10) Uani 1 1 d .
H7CA H 0.3452 0.9605 0.3561 0.043 Uiso 1 1 calc R
H7CB H 0.4348 0.9595 0.4680 0.043 Uiso 1 1 calc R
O7C O -0.0017(3) 1.0885(3) 0.6312(2) 0.0363(7) Uani 1 1 d .
C8C C -0.2734(5) 0.6162(5) 0.5230(4) 0.0438(12) Uani 1 1 d .
H8CA H -0.3426 0.5571 0.4818 0.066 Uiso 1 1 calc R
H8CB H -0.3365 0.6482 0.5842 0.066 Uiso 1 1 calc R
H8CC H -0.1831 0.5492 0.5509 0.066 Uiso 1 1 calc R
C9C C -0.3587(5) 1.1774(5) 0.5337(4) 0.0416(11) Uani 1 1 d .
H9CA H -0.3608 1.2198 0.4558 0.062 Uiso 1 1 calc R
H9CB H -0.2926 1.2458 0.5702 0.062 Uiso 1 1 calc R
H9CC H -0.4691 1.1730 0.5656 0.062 Uiso 1 1 calc R
C10C C 0.0912(5) 1.2070(5) 0.6719(4) 0.0436(11) Uani 1 1 d .
H10G H 0.1999 1.2127 0.6374 0.065 Uiso 1 1 calc R
H10H H 0.0988 1.1789 0.7511 0.065 Uiso 1 1 calc R
H10I H 0.0378 1.3098 0.6548 0.065 Uiso 1 1 calc R

loop_
_atom_site_aniso_label
_atom_site_aniso_U_11
_atom_site_aniso_U_22
_atom_site_aniso_U_33
_atom_site_aniso_U_23
_atom_site_aniso_U_13
_atom_site_aniso_U_12
C1A 0.031(2) 0.033(3) 0.030(2) 0.0009(19) -0.0072(17) -0.0024(19)
O1A 0.0269(14) 0.0305(16) 0.0461(18) -0.0024(14) -0.0019(12) -0.0044(12)
C2A 0.0298(19) 0.028(2) 0.034(2) -0.0063(18) -0.0021(17) -0.0056(16)
O2A 0.0326(15) 0.0259(15) 0.0430(17) -0.0059(13) -0.0012(13) -0.0049(12)
C3A 0.0270(19) 0.026(2) 0.034(2) -0.0043(18) -0.0031(17) -0.0006(16)
O3A 0.0394(16) 0.0292(16) 0.0419(18) -0.0036(13) -0.0066(13) -0.0108(12)
C4A 0.033(2) 0.030(2) 0.028(2) -0.0014(18) 0.0002(17) -0.0056(17)
O4A 0.0352(14) 0.0257(15) 0.0367(16) -0.0033(12) 0.0046(12) -0.0040(11)
C5A 0.034(2) 0.026(2) 0.034(2) 0.0013(18) 0.0031(18) -0.0031(16)
O5A 0.0321(14) 0.0325(16) 0.0479(19) -0.0043(14) -0.0043(13) 0.0038(12)
C6A 0.033(2) 0.021(2) 0.034(2) -0.0076(18) -0.0027(18) -0.0031(16)
O6A 0.0319(14) 0.0296(16) 0.0398(17) -0.0075(13) 0.0039(12) -0.0080(11)
C7A 0.035(2) 0.027(2) 0.039(3) -0.0055(19) 0.0014(19) -0.0007(18)
O7A 0.0369(14) 0.0300(15) 0.0309(16) 0.0006(12) -0.0002(12) 0.0032(12)
C8A 0.027(2) 0.026(2) 0.066(3) -0.004(2) 0.002(2) 0.0019(17)
C9A 0.039(2) 0.031(2) 0.045(3) -0.009(2) -0.002(2) -0.0108(18)
C10A 0.042(2) 0.037(3) 0.045(3) 0.002(2) 0.000(2) 0.0046(19)
C1B 0.036(2) 0.033(2) 0.041(3) 0.003(2) -0.005(2) -0.001(2)
O1B 0.0465(17) 0.0328(17) 0.063(2) -0.0103(16) -0.0125(15) -0.0010(14)
C2B 0.029(2) 0.036(2) 0.028(2) -0.0038(18) 0.0002(17) -0.0091(17)
O2B 0.0332(14) 0.0349(17) 0.0422(18) 0.0008(14) -0.0109(13) -0.0042(12)
C3B 0.031(2) 0.036(2) 0.034(2) -0.0030(19) -0.0039(18) -0.0081(17)
O3B 0.0464(18) 0.0395(19) 0.060(2) 0.0016(16) -0.0122(17) 0.0006(15)
C4B 0.030(2) 0.035(2) 0.035(2) -0.0038(19) -0.0029(18) -0.0054(17)
O4B 0.0341(15) 0.0357(17) 0.0342(16) -0.0058(13) -0.0074(12) -0.0098(12)
C5B 0.0269(19) 0.039(2) 0.025(2) -0.0032(18) -0.0016(17) -0.0057(17)
O5B 0.0356(16) 0.0453(19) 0.061(2) 0.0043(16) -0.0110(15) -0.0212(13)
C6B 0.029(2) 0.036(2) 0.029(2) 0.0019(18) -0.0010(18) -0.0068(17)
O6B 0.0392(15) 0.0335(17) 0.0410(18) -0.0018(13) -0.0124(13) -0.0015(12)
C7B 0.035(2) 0.039(3) 0.043(3) -0.006(2) -0.0048(19) -0.0107(18)
O7B 0.0321(14) 0.0525(19) 0.0319(17) -0.0059(14) 0.0005(13) -0.0116(13)
C8B 0.048(3) 0.074(5) 0.251(11) -0.097(6) -0.001(5) -0.019(3)
C9B 0.040(2) 0.046(3) 0.056(3) 0.000(2) -0.014(2) 0.003(2)
C10B 0.040(2) 0.075(4) 0.045(3) -0.007(3) 0.004(2) -0.018(2)
C1C 0.032(2) 0.033(2) 0.032(2) -0.0048(19) -0.0067(18) -0.0009(18)
O1C 0.0298(14) 0.0331(16) 0.054(2) -0.0083(14) -0.0021(13) -0.0053(12)
C2C 0.0281(19) 0.025(2) 0.031(2) -0.0050(18) -0.0045(16) -0.0030(16)
O2C 0.0318(15) 0.0274(15) 0.0386(17) -0.0026(12) 0.0003(12) -0.0026(12)
C3C 0.035(2) 0.027(2) 0.029(2) -0.0008(17) -0.0042(17) -0.0123(16)
O3C 0.0404(15) 0.0326(17) 0.0488(19) -0.0046(14) -0.0038(14) 0.0016(13)
C4C 0.028(2) 0.034(2) 0.033(2) -0.0030(18) 0.0001(17) -0.0035(17)
O4C 0.0312(14) 0.0261(15) 0.0393(17) -0.0082(12) 0.0031(12) -0.0077(11)
C5C 0.0312(19) 0.028(2) 0.035(3) -0.0059(18) 0.0023(17) -0.0070(16)
O5C 0.0388(15) 0.0335(17) 0.0356(17) -0.0030(13) -0.0043(12) -0.0162(12)
C6C 0.031(2) 0.025(2) 0.033(2) -0.0047(18) -0.0055(17) -0.0021(16)
O6C 0.0302(14) 0.0307(16) 0.0472(19) -0.0025(14) 0.0042(13) -0.0053(11)
C7C 0.032(2) 0.032(2) 0.045(3) -0.010(2) -0.0008(19) -0.0042(18)
O7C 0.0387(15) 0.0378(17) 0.0333(17) -0.0082(13) -0.0007(12) -0.0125(12)
C8C 0.042(2) 0.030(2) 0.056(3) 0.003(2) -0.010(2) -0.0134(19)
C9C 0.037(2) 0.034(2) 0.053(3) -0.007(2) 0.000(2) 0.0010(19)
C10C 0.043(2) 0.043(3) 0.050(3) -0.022(2) -0.005(2) -0.008(2)

loop_
_atom_type_symbol
_atom_type_description
_atom_type_scat_dispersion_real
_atom_type_scat_dispersion_imag
_atom_type_scat_source
C C 0.0181 0.0091 'International Tables Vol C Tables 4.2.6.8 and 6.1.1.4'
H H 0.0000 0.0000 'International Tables Vol C Tables 4.2.6.8 and 6.1.1.4'
O O 0.0492 0.0322 'International Tables Vol C Tables 4.2.6.8 and 6.1.1.4'

loop_
_geom_angle_atom_site_label_1
_geom_angle_atom_site_label_2
_geom_angle_atom_site_label_3
_geom_angle
O3A C1A O1A 121.0(3)
O3A C1A O2A 119.2(4)
O1A C1A O2A 119.7(4)
C1A O1A C7A 124.5(3)
O2A C2A C6A 107.9(3)
O2A C2A C3A 108.8(3)
C6A C2A C3A 111.3(3)
O2A C2A H2A 109.6
C6A C2A H2A 109.6
C3A C2A H2A 109.6
C1A O2A C2A 119.2(3)
O5A C3A C2A 113.1(3)
O5A C3A C4A 107.5(3)
C2A C3A C4A 107.2(3)
O5A C3A H3A 109.6
C2A C3A H3A 109.6
C4A C3A H3A 109.6
O6A C4A C5A 112.4(3)
O6A C4A C3A 106.0(3)
C5A C4A C3A 113.3(3)
O6A C4A H4A 108.3
C5A C4A H4A 108.3
C3A C4A H4A 108.3
C6A O4A C5A 110.6(3)
O7A C5A O4A 112.2(3)
O7A C5A C4A 109.4(3)
O4A C5A C4A 110.3(3)
O7A C5A H5A 108.3
O4A C5A H5A 108.3
C4A C5A H5A 108.3
C3A O5A C8A 115.6(3)
O4A C6A C2A 110.8(3)
O4A C6A C7A 107.5(3)
C2A C6A C7A 107.5(3)
O4A C6A H6A 110.3
C2A C6A H6A 110.3
C7A C6A H6A 110.3
C4A O6A C9A 113.1(3)
O1A C7A C6A 109.6(3)
O1A C7A H7AA 109.8
C6A C7A H7AA 109.8
O1A C7A H7AB 109.8
C6A C7A H7AB 109.8
H7AA C7A H7AB 108.2
C5A O7A C10A 113.1(3)
O5A C8A H8AA 109.5
O5A C8A H8AB 109.5
H8AA C8A H8AB 109.5
O5A C8A H8AC 109.5
H8AA C8A H8AC 109.5
H8AB C8A H8AC 109.5
O6A C9A H9AA 109.5
O6A C9A H9AB 109.5
H9AA C9A H9AB 109.5
O6A C9A H9AC 109.5
H9AA C9A H9AC 109.5
H9AB C9A H9AC 109.5
O7A C10A H10A 109.5
O7A C10A H10B 109.5
H10A C10A H10B 109.5
O7A C10A H10C 109.5
H10A C10A H10C 109.5
H10B C10A H10C 109.5
O3B C1B O2B 122.0(4)
O3B C1B O1B 120.1(4)
O2B C1B O1B 117.9(3)
C1B O1B C7B 124.8(3)
O2B C2B C3B 109.1(3)
O2B C2B C6B 106.7(3)
C3B C2B C6B 111.9(3)
O2B C2B H2B 109.7
C3B C2B H2B 109.7
C6B C2B H2B 109.7
C1B O2B C2B 118.6(3)
O5B C3B C2B 106.8(3)
O5B C3B C4B 110.7(3)
C2B C3B C4B 109.9(3)
O5B C3B H3B 109.8
C2B C3B H3B 109.8
C4B C3B H3B 109.8
O6B C4B C3B 107.1(3)
O6B C4B C5B 112.8(3)
C3B C4B C5B 110.7(3)
O6B C4B H4B 108.7
C3B C4B H4B 108.7
C5B C4B H4B 108.7
C5B O4B C6B 111.7(3)
O7B C5B O4B 113.1(3)
O7B C5B C4B 107.6(3)
O4B C5B C4B 111.0(3)
O7B C5B H5B 108.3
O4B C5B H5B 108.3
C4B C5B H5B 108.3
C8B O5B C3B 115.3(5)
O4B C6B C7B 109.5(3)
O4B C6B C2B 109.6(3)
C7B C6B C2B 107.5(3)
O4B C6B H6B 110.1
C7B C6B H6B 110.1
C2B C6B H6B 110.1
C4B O6B C9B 113.3(3)
O1B C7B C6B 111.5(3)
O1B C7B H7BA 109.3
C6B C7B H7BA 109.3
O1B C7B H7BB 109.3
C6B C7B H7BB 109.3
H7BA C7B H7BB 108.0
C5B O7B C10B 111.7(3)
O5B C8B H8BA 109.5
O5B C8B H8BB 109.5
H8BA C8B H8BB 109.5
O5B C8B H8BC 109.5
H8BA C8B H8BC 109.5
H8BB C8B H8BC 109.5
O6B C9B H9BA 109.5
O6B C9B H9BB 109.5
H9BA C9B H9BB 109.5
O6B C9B H9BC 109.5
H9BA C9B H9BC 109.5
H9BB C9B H9BC 109.5
O7B C10B H10D 109.5
O7B C10B H10E 109.5
H10D C10B H10E 109.5
O7B C10B H10F 109.5
H10D C10B H10F 109.5
H10E C10B H10F 109.5
O3C C1C O2C 121.1(4)
O3C C1C O1C 119.6(3)
O2C C1C O1C 119.4(3)
C1C O1C C7C 124.3(3)
O2C C2C C6C 108.2(3)
O2C C2C C3C 108.8(3)
C6C C2C C3C 111.6(3)
O2C C2C H2C 109.4
C6C C2C H2C 109.4
C3C C2C H2C 109.4
C1C O2C C2C 119.3(3)
O5C C3C C2C 110.8(3)
O5C C3C C4C 109.2(3)
C2C C3C C4C 110.1(3)
O5C C3C H3C 108.9
C2C C3C H3C 108.9
C4C C3C H3C 108.9
O6C C4C C3C 108.2(3)
O6C C4C C5C 111.5(3)
C3C C4C C5C 112.0(3)
O6C C4C H4C 108.3
C3C C4C H4C 108.3
C5C C4C H4C 108.3
C6C O4C C5C 111.4(3)
O7C C5C O4C 112.6(3)
O7C C5C C4C 108.5(3)
O4C C5C C4C 109.8(3)
O7C C5C H5C 108.6
O4C C5C H5C 108.6
C4C C5C H5C 108.6
C8C O5C C3C 114.5(3)
O4C C6C C2C 110.2(3)
O4C C6C C7C 108.8(3)
C2C C6C C7C 107.6(3)
O4C C6C H6C 110.1
C2C C6C H6C 110.1
C7C C6C H6C 110.1
C4C O6C C9C 114.4(3)
O1C C7C C6C 110.5(3)
O1C C7C H7CA 109.5
C6C C7C H7CA 109.5
O1C C7C H7CB 109.5
C6C C7C H7CB 109.5
H7CA C7C H7CB 108.1
C5C O7C C10C 112.5(3)
O5C C8C H8CA 109.5
O5C C8C H8CB 109.5
H8CA C8C H8CB 109.5
O5C C8C H8CC 109.5
H8CA C8C H8CC 109.5
H8CB C8C H8CC 109.5
O6C C9C H9CA 109.5
O6C C9C H9CB 109.5
H9CA C9C H9CB 109.5
O6C C9C H9CC 109.5
H9CA C9C H9CC 109.5
H9CB C9C H9CC 109.5
O7C C10C H10G 109.5
O7C C10C H10H 109.5
H10G C10C H10H 109.5
O7C C10C H10I 109.5
H10G C10C H10I 109.5
H10H C10C H10I 109.5

loop_
_geom_bond_atom_site_label_1
_geom_bond_atom_site_label_2
_geom_bond_distance
C1A O3A 1.206(5)
C1A O1A 1.328(5)
C1A O2A 1.352(5)
O1A C7A 1.454(5)
C2A O2A 1.451(5)
C2A C6A 1.501(5)
C2A C3A 1.528(5)
C2A H2A 1.0000
C3A O5A 1.409(5)
C3A C4A 1.533(6)
C3A H3A 1.0000
C4A O6A 1.433(5)
C4A C5A 1.517(5)
C4A H4A 1.0000
O4A C6A 1.422(5)
O4A C5A 1.439(5)
C5A O7A 1.390(5)
C5A H5A 1.0000
O5A C8A 1.413(5)
C6A C7A 1.522(5)
C6A H6A 1.0000
O6A C9A 1.433(5)
C7A H7AA 0.9900
C7A H7AB 0.9900
O7A C10A 1.431(5)
C8A H8AA 0.9800
C8A H8AB 0.9800
C8A H8AC 0.9800
C9A H9AA 0.9800
C9A H9AB 0.9800
C9A H9AC 0.9800
C10A H10A 0.9800
C10A H10B 0.9800
C10A H10C 0.9800
C1B O3B 1.180(5)
C1B O2B 1.340(5)
C1B O1B 1.348(5)
O1B C7B 1.436(5)
C2B O2B 1.437(4)
C2B C3B 1.505(6)
C2B C6B 1.523(5)
C2B H2B 1.0000
C3B O5B 1.427(5)
C3B C4B 1.524(5)
C3B H3B 1.0000
C4B O6B 1.405(5)
C4B C5B 1.548(5)
C4B H4B 1.0000
O4B C5B 1.410(5)
O4B C6B 1.432(5)
C5B O7B 1.391(5)
C5B H5B 1.0000
O5B C8B 1.382(7)
C6B C7B 1.487(6)
C6B H6B 1.0000
O6B C9B 1.425(5)
C7B H7BA 0.9900
C7B H7BB 0.9900
O7B C10B 1.441(5)
C8B H8BA 0.9800
C8B H8BB 0.9800
C8B H8BC 0.9800
C9B H9BA 0.9800
C9B H9BB 0.9800
C9B H9BC 0.9800
C10B H10D 0.9800
C10B H10E 0.9800
C10B H10F 0.9800
C1C O3C 1.199(5)
C1C O2C 1.334(5)
C1C O1C 1.349(5)
O1C C7C 1.441(5)
C2C O2C 1.444(5)
C2C C6C 1.505(5)
C2C C3C 1.506(5)
C2C H2C 1.0000
C3C O5C 1.421(5)
C3C C4C 1.514(5)
C3C H3C 1.0000
C4C O6C 1.409(5)
C4C C5C 1.558(5)
C4C H4C 1.0000
O4C C6C 1.420(4)
O4C C5C 1.437(5)
C5C O7C 1.379(5)
C5C H5C 1.0000
O5C C8C 1.410(5)
C6C C7C 1.511(5)
C6C H6C 1.0000
O6C C9C 1.411(5)
C7C H7CA 0.9900
C7C H7CB 0.9900
O7C C10C 1.446(5)
C8C H8CA 0.9800
C8C H8CB 0.9800
C8C H8CC 0.9800
C9C H9CA 0.9800
C9C H9CB 0.9800
C9C H9CC 0.9800
C10C H10G 0.9800
C10C H10H 0.9800
C10C H10I 0.9800

loop_
_geom_torsion_atom_site_label_1
_geom_torsion_atom_site_label_2
_geom_torsion_atom_site_label_3
_geom_torsion_atom_site_label_4
_geom_torsion
O3A C1A O1A C7A -173.9(4)
O2A C1A O1A C7A 2.9(5)
O3A C1A O2A C2A -172.0(3)
O1A C1A O2A C2A 11.1(5)
C6A C2A O2A C1A -44.7(4)
C3A C2A O2A C1A -165.5(3)
O2A C2A C3A O5A -70.6(4)
C6A C2A C3A O5A 170.6(3)
O2A C2A C3A C4A 171.1(3)
C6A C2A C3A C4A 52.3(4)
O5A C3A C4A O6A 63.9(4)
C2A C3A C4A O6A -174.2(3)
O5A C3A C4A C5A -172.4(3)
C2A C3A C4A C5A -50.5(4)
C6A O4A C5A O7A 62.2(4)
C6A O4A C5A C4A -60.1(4)
O6A C4A C5A O7A 51.3(4)
C3A C4A C5A O7A -68.8(4)
O6A C4A C5A O4A 175.2(3)
C3A C4A C5A O4A 55.1(5)
C2A C3A O5A C8A 81.4(4)
C4A C3A O5A C8A -160.5(3)
C5A O4A C6A C2A 63.6(4)
C5A O4A C6A C7A -179.2(3)
O2A C2A C6A O4A -179.8(3)
C3A C2A C6A O4A -60.6(4)
O2A C2A C6A C7A 62.9(4)
C3A C2A C6A C7A -177.8(3)
C5A C4A O6A C9A 69.8(4)
C3A C4A O6A C9A -166.0(3)
C1A O1A C7A C6A 18.2(5)
O4A C6A C7A O1A -169.4(3)
C2A C6A C7A O1A -50.0(4)
O4A C5A O7A C10A 69.4(4)
C4A C5A O7A C10A -167.9(3)
O3B C1B O1B C7B -167.6(4)
O2B C1B O1B C7B 14.5(6)
O3B C1B O2B C2B -166.6(4)
O1B C1B O2B C2B 11.3(5)
C3B C2B O2B C1B -171.3(3)
C6B C2B O2B C1B -50.2(4)
O2B C2B C3B O5B -70.2(4)
C6B C2B C3B O5B 172.0(3)
O2B C2B C3B C4B 169.6(3)
C6B C2B C3B C4B 51.9(4)
O5B C3B C4B O6B 69.1(4)
C2B C3B C4B O6B -173.1(3)
O5B C3B C4B C5B -167.4(4)
C2B C3B C4B C5B -49.7(4)
C6B O4B C5B O7B 59.3(4)
C6B O4B C5B C4B -61.7(4)
O6B C4B C5B O7B 50.7(4)
C3B C4B C5B O7B -69.3(4)
O6B C4B C5B O4B 174.9(3)
C3B C4B C5B O4B 54.9(4)
C2B C3B O5B C8B 134.2(5)
C4B C3B O5B C8B -106.1(5)
C5B O4B C6B C7B -179.9(3)
C5B O4B C6B C2B 62.5(4)
O2B C2B C6B O4B -176.7(3)
C3B C2B C6B O4B -57.5(4)
O2B C2B C6B C7B 64.4(4)
C3B C2B C6B C7B -176.4(3)
C3B C4B O6B C9B -174.9(3)
C5B C4B O6B C9B 63.0(4)
C1B O1B C7B C6B 3.8(6)
O4B C6B C7B O1B -161.3(3)
C2B C6B C7B O1B -42.3(5)
O4B C5B O7B C10B 66.6(4)
C4B C5B O7B C10B -170.4(3)
O3C C1C O1C C7C -170.1(4)
O2C C1C O1C C7C 9.3(6)
O3C C1C O2C C2C -172.4(4)
O1C C1C O2C C2C 8.2(5)
C6C C2C O2C C1C -44.6(5)
C3C C2C O2C C1C -166.0(3)
O2C C2C C3C O5C -68.3(4)
C6C C2C C3C O5C 172.3(3)
O2C C2C C3C C4C 170.8(3)
C6C C2C C3C C4C 51.5(4)
O5C C3C C4C O6C 66.3(4)
C2C C3C C4C O6C -171.9(3)
O5C C3C C4C C5C -170.3(3)
C2C C3C C4C C5C -48.5(4)
C6C O4C C5C O7C 60.5(4)
C6C O4C C5C C4C -60.6(4)
O6C C4C C5C O7C 50.9(4)
C3C C4C C5C O7C -70.6(4)
O6C C4C C5C O4C 174.4(3)
C3C C4C C5C O4C 52.9(4)
C2C C3C O5C C8C 109.3(4)
C4C C3C O5C C8C -129.3(4)
C5C O4C C6C C2C 64.3(4)
C5C O4C C6C C7C -178.0(3)
O2C C2C C6C O4C -178.9(3)
C3C C2C C6C O4C -59.3(4)
O2C C2C C6C C7C 62.6(4)
C3C C2C C6C C7C -177.7(3)
C3C C4C O6C C9C -175.4(3)
C5C C4C O6C C9C 61.0(4)
C1C O1C C7C C6C 12.1(5)
O4C C6C C7C O1C -166.2(3)
C2C C6C C7C O1C -46.9(4)
O4C C5C O7C C10C 72.2(4)
C4C C5C O7C C10C -166.0(3)
